data_7041903
loop_
_publ_author_name
'H\"aller, L Jonas L'
'Mas-Marz\'a, Elena'
'Cybulski, Mateusz K.'
'Sanguramath, Rajashekharayya A.'
'Macgregor, Stuart A.'
'Mahon, Mary F.'
'Raynaud, Christophe'
'Russell, Christopher A.'
'Whittlesey, Michael K.'

_publ_section_title
;
 Computation provides chemical insight into the diverse hydride NMR
 chemical shifts of [Ru(NHC)4(L)H](0/+) species (NHC = N-heterocyclic
 carbene; L = vacant, H2, N2, CO, MeCN, O2, P4, SO2, H(-), F(-) and Cl(-))
 and their [Ru(R2PCH2CH2PR2)2(L)H](+) congeners.
;
_journal_issue 9
_journal_name_full 'Dalton transactions (Cambridge, England : 2003)'
_journal_page_first 2861
_journal_page_last 2873
_journal_paper_doi 10.1039/c7dt00117g
_journal_volume 46
_journal_year 2017
_chemical_formula_moiety 'C28 H49 Cl N8 Ru'
_chemical_formula_sum 'C28 H49 Cl N8 Ru'
_chemical_formula_weight 634.27
_chemical_name_systematic
;
 ?
;
_space_group_crystal_system tetragonal
_space_group_IT_number 104
_space_group_name_Hall 'P 4 -2n'
_space_group_name_H-M_alt 'P 4 n c'
_symmetry_space_group_name_Hall 'P 4 -2n'
_symmetry_space_group_name_H-M 'P 4 n c'
_atom_sites_solution_hydrogens mixed
_atom_sites_solution_primary iterative
_audit_creation_date 2015-07-02
_audit_creation_method
;
Olex2 1.2
(compiled 2015.01.26 svn.r3150 for OlexSys, GUI svn.r4998)
;
_audit_update_record
;
2016-03-09 deposited with the CCDC.
2017-01-30 downloaded from the CCDC.
;
_cell_angle_alpha 90
_cell_angle_beta 90
_cell_angle_gamma 90
_cell_formula_units_Z 2
_cell_length_a 11.76560(10)
_cell_length_b 11.76560(10)
_cell_length_c 11.17831(17)
_cell_measurement_reflns_used 5140
_cell_measurement_temperature 150(2)
_cell_measurement_theta_max 71.5340
_cell_measurement_theta_min 5.3030
_cell_volume 1547.41(3)
_computing_cell_refinement
;
CrysAlisPro, Agilent Technologies,
Version 1.171.37.35 (release 13-08-2014 CrysAlis171 .NET)
(compiled Aug 13 2014,18:06:01)
;
_computing_data_collection
;
CrysAlisPro, Agilent Technologies,
Version 1.171.37.35 (release 13-08-2014 CrysAlis171 .NET)
(compiled Aug 13 2014,18:06:01)
;
_computing_data_reduction
;
CrysAlisPro, Agilent Technologies,
Version 1.171.37.35 (release 13-08-2014 CrysAlis171 .NET)
(compiled Aug 13 2014,18:06:01)
;
_computing_molecular_graphics 'Olex2 (Dolomanov et al., 2009)'
_computing_publication_material 'Olex2 (Dolomanov et al., 2009)'
_computing_structure_refinement 'ShelXL (Sheldrick, 2014)'
_computing_structure_solution 'ShelXS (Sheldrick, 2008)'
_diffrn_ambient_environment N~2~
_diffrn_ambient_temperature 150(2)
_diffrn_detector 'CCD plate'
_diffrn_detector_area_resol_mean 8.1150
_diffrn_detector_type EosS2
_diffrn_measured_fraction_theta_full 1.000
_diffrn_measured_fraction_theta_max 0.999
_diffrn_measurement_device 'four-circle diffractometer'
_diffrn_measurement_device_type 'SuperNova, Dual, Cu at zero, EosS2'
_diffrn_measurement_method '\w scans'
_diffrn_radiation_monochromator mirror
_diffrn_radiation_probe x-ray
_diffrn_radiation_type CuK\a
_diffrn_radiation_wavelength 1.54184
_diffrn_reflns_av_R_equivalents 0.0319
_diffrn_reflns_av_unetI/netI 0.0215
_diffrn_reflns_Laue_measured_fraction_full 1.000
_diffrn_reflns_Laue_measured_fraction_max 0.999
_diffrn_reflns_limit_h_max 14
_diffrn_reflns_limit_h_min -11
_diffrn_reflns_limit_k_max 9
_diffrn_reflns_limit_k_min -14
_diffrn_reflns_limit_l_max 13
_diffrn_reflns_limit_l_min -11
_diffrn_reflns_number 7545
_diffrn_reflns_point_group_measured_fraction_full 0.960
_diffrn_reflns_point_group_measured_fraction_max 0.955
_diffrn_reflns_theta_full 67.684
_diffrn_reflns_theta_max 71.705
_diffrn_reflns_theta_min 5.317
_diffrn_source 'sealed X-ray tube'
_diffrn_source_type 'SuperNova (Cu) X-ray Source'
_exptl_absorpt_coefficient_mu 5.128
_exptl_absorpt_correction_T_max 1.00000
_exptl_absorpt_correction_T_min 0.73313
_exptl_absorpt_correction_type multi-scan
_exptl_absorpt_process_details
;
CrysAlisPro, Agilent Technologies,
Version 1.171.37.35 (release 13-08-2014 CrysAlis171 .NET)
(compiled Aug 13 2014,18:06:01)
Empirical absorption correction using spherical harmonics,
 implemented in SCALE3 ABSPACK scaling algorithm.
;
_exptl_crystal_colour yellow
_exptl_crystal_density_diffrn 1.361
_exptl_crystal_description block
_exptl_crystal_F_000 668
_exptl_crystal_size_max 0.1433
_exptl_crystal_size_mid 0.1313
_exptl_crystal_size_min 0.0679
_refine_diff_density_max 0.637
_refine_diff_density_min -0.771
_refine_diff_density_rms 0.080
_refine_ls_abs_structure_details
;
 Flack x determined using 622 quotients [(I+)-(I-)]/[(I+)+(I-)]
 (Parsons, Flack and Wagner, Acta Cryst. B69 (2013) 249-259).
;
_refine_ls_abs_structure_Flack 0.003(7)
_refine_ls_extinction_method none
_refine_ls_goodness_of_fit_ref 1.077
_refine_ls_hydrogen_treatment mixed
_refine_ls_matrix_type full
_refine_ls_number_parameters 94
_refine_ls_number_reflns 1456
_refine_ls_number_restraints 2
_refine_ls_restrained_S_all 1.077
_refine_ls_R_factor_all 0.0296
_refine_ls_R_factor_gt 0.0293
_refine_ls_shift/su_max 0.000
_refine_ls_shift/su_mean 0.000
_refine_ls_structure_factor_coef Fsqd
_refine_ls_weighting_details 'w=1/[\s^2^(Fo^2^)+(0.0600P)^2^+0.1660P] where P=(Fo^2^+2Fc^2^)/3'
_refine_ls_weighting_scheme calc
_refine_ls_wR_factor_gt 0.0785
_refine_ls_wR_factor_ref 0.0792
_reflns_Friedel_coverage 0.809
_reflns_Friedel_fraction_full 0.916
_reflns_Friedel_fraction_max 0.907
_reflns_number_gt 1427
_reflns_number_total 1456
_reflns_threshold_expression 'I > 2\s(I)'
_cod_data_source_file c7dt00117g2.cif
_cod_data_source_block s15mkw24
_cod_depositor_comments 'Adding full bibliography for 7041901--7041903.cif.'
_cod_database_code 7041903
_shelxl_version_number 2014-3
_shelx_space_group_comment
;
The symmetry employed for this shelxl refinement is uniquely defined
by the following loop, which should always be used as a source of
symmetry information in preference to the above space-group names.
They are only intended as comments.
;

loop_
_space_group_symop_operation_xyz
'x, y, z'
'-y, x, z'
'-x, -y, z'
'y, -x, z'
'-x+1/2, y+1/2, z+1/2'
'x+1/2, -y+1/2, z+1/2'
'-y+1/2, -x+1/2, z+1/2'
'y+1/2, x+1/2, z+1/2'

loop_
_atom_site_label
_atom_site_type_symbol
_atom_site_fract_x
_atom_site_fract_y
_atom_site_fract_z
_atom_site_U_iso_or_equiv
_atom_site_adp_type
_atom_site_occupancy
_atom_site_site_symmetry_order
_atom_site_calc_flag
_atom_site_refinement_flags_posn
_atom_site_refinement_flags_adp
_atom_site_refinement_flags_occupancy
Ru1 Ru 0.5000 0.5000 0.73438(11) 0.00986(19) Uani 1 4 d DS T P
H1 H 0.5000 0.5000 0.5913(6) 0.02(3) Uiso 1 4 d DS T P
Cl1 Cl 0.5000 0.5000 0.9805(2) 0.0181(5) Uani 1 4 d S T P
N1 N 0.4197(2) 0.7372(2) 0.6405(3) 0.0138(5) Uani 1 1 d . . .
N2 N 0.3071(3) 0.6800(3) 0.7780(4) 0.0133(7) Uani 1 1 d . . .
C1 C 0.4062(2) 0.6503(2) 0.7221(3) 0.0121(5) Uani 1 1 d . . .
C2 C 0.3298(3) 0.8151(2) 0.6446(3) 0.0171(6) Uani 1 1 d . . .
C3 C 0.2587(3) 0.7786(2) 0.7313(4) 0.0170(5) Uani 1 1 d . . .
C4 C 0.5119(3) 0.7479(5) 0.5553(5) 0.0228(10) Uani 1 1 d . . .
H4A H 0.5679 0.7995 0.5862 0.034 Uiso 1 1 calc GR . .
H4B H 0.4829 0.7766 0.4810 0.034 Uiso 1 1 calc GR . .
H4C H 0.5460 0.6748 0.5424 0.034 Uiso 1 1 calc GR . .
C5 C 0.3210(3) 0.9150(3) 0.5629(4) 0.0272(8) Uani 1 1 d . . .
H5A H 0.3826 0.9664 0.5784 0.041 Uiso 1 1 calc GR . .
H5B H 0.2501 0.9532 0.5763 0.041 Uiso 1 1 calc GR . .
H5C H 0.3248 0.8896 0.4813 0.041 Uiso 1 1 calc GR . .
C6 C 0.1471(4) 0.8239(4) 0.7719(4) 0.0250(9) Uani 1 1 d . . .
H6A H 0.0925 0.7634 0.7744 0.038 Uiso 1 1 calc GR . .
H6B H 0.1217 0.8815 0.7172 0.038 Uiso 1 1 calc GR . .
H6C H 0.1552 0.8562 0.8504 0.038 Uiso 1 1 calc GR . .
C7 C 0.2528(3) 0.6137(3) 0.8712(3) 0.0184(6) Uani 1 1 d . . .
H7A H 0.1873 0.5759 0.8391 0.028 Uiso 1 1 calc GR . .
H7B H 0.2299 0.6631 0.9352 0.028 Uiso 1 1 calc GR . .
H7C H 0.3054 0.5582 0.9012 0.028 Uiso 1 1 calc GR . .

loop_
_atom_site_aniso_label
_atom_site_aniso_U_11
_atom_site_aniso_U_22
_atom_site_aniso_U_33
_atom_site_aniso_U_23
_atom_site_aniso_U_13
_atom_site_aniso_U_12
Ru1 0.0089(2) 0.0089(2) 0.0117(3) 0.000 0.000 0.000
Cl1 0.0154(6) 0.0154(6) 0.0234(12) 0.000 0.000 0.000
N1 0.0140(12) 0.0131(12) 0.0144(12) 0.0047(9) 0.0036(9) 0.0032(9)
N2 0.0124(12) 0.0119(13) 0.0156(17) 0.0030(11) 0.0029(11) 0.0038(12)
C1 0.0123(12) 0.0121(12) 0.0120(12) -0.0005(12) 0.0017(11) -0.0007(10)
C2 0.0185(15) 0.0143(14) 0.0184(15) 0.0055(12) -0.0009(12) 0.0029(10)
C3 0.0166(14) 0.0130(14) 0.0215(15) 0.0021(19) -0.0003(19) 0.0026(10)
C4 0.0204(18) 0.030(2) 0.018(2) 0.0108(17) 0.0071(13) 0.0011(11)
C5 0.0310(18) 0.0185(17) 0.032(2) 0.0138(14) 0.0050(14) 0.0077(12)
C6 0.0197(17) 0.0203(18) 0.035(2) 0.0048(15) 0.0062(16) 0.0099(13)
C7 0.0173(13) 0.0202(14) 0.0177(15) 0.0086(12) 0.0082(11) 0.0032(10)

loop_
_atom_type_symbol
_atom_type_description
_atom_type_scat_dispersion_real
_atom_type_scat_dispersion_imag
_atom_type_scat_source
C C 0.0181 0.0091 'International Tables Vol C Tables 4.2.6.8 and 6.1.1.4'
H H 0.0000 0.0000 'International Tables Vol C Tables 4.2.6.8 and 6.1.1.4'
Cl Cl 0.3639 0.7018 'International Tables Vol C Tables 4.2.6.8 and 6.1.1.4'
N N 0.0311 0.0180 'International Tables Vol C Tables 4.2.6.8 and 6.1.1.4'
Ru Ru 0.0552 3.2960 'International Tables Vol C Tables 4.2.6.8 and 6.1.1.4'

loop_
_geom_angle_atom_site_label_1
_geom_angle_atom_site_label_2
_geom_angle_atom_site_label_3
_geom_angle
_geom_angle_site_symmetry_1
_geom_angle_site_symmetry_3
Cl1 Ru1 H1 180.0 . .
C1 Ru1 H1 86.23(11) 2_655 .
C1 Ru1 H1 86.23(11) 4_565 .
C1 Ru1 H1 86.23(11) . .
C1 Ru1 H1 86.23(11) 3_665 .
C1 Ru1 Cl1 93.77(11) . .
C1 Ru1 Cl1 93.77(11) 4_565 .
C1 Ru1 Cl1 93.77(11) 2_655 .
C1 Ru1 Cl1 93.77(11) 3_665 .
C1 Ru1 C1 89.753(15) 2_655 3_665
C1 Ru1 C1 89.752(15) . 2_655
C1 Ru1 C1 172.5(2) 2_655 4_565
C1 Ru1 C1 172.5(2) . 3_665
C1 Ru1 C1 89.753(15) . 4_565
C1 Ru1 C1 89.753(15) 4_565 3_665
C1 N1 C2 112.2(2) . .
C1 N1 C4 125.8(3) . .
C2 N1 C4 122.0(3) . .
C1 N2 C3 113.0(3) . .
C1 N2 C7 124.4(3) . .
C3 N2 C7 122.5(3) . .
N1 C1 Ru1 127.6(2) . .
N2 C1 Ru1 129.5(2) . .
N2 C1 N1 102.1(3) . .
N1 C2 C5 123.2(3) . .
C3 C2 N1 106.4(2) . .
C3 C2 C5 130.3(3) . .
N2 C3 C6 123.0(3) . .
C2 C3 N2 106.3(3) . .
C2 C3 C6 130.6(3) . .
N1 C4 H4A 109.5 . .
N1 C4 H4B 109.5 . .
N1 C4 H4C 109.5 . .
H4A C4 H4B 109.5 . .
H4A C4 H4C 109.5 . .
H4B C4 H4C 109.5 . .
C2 C5 H5A 109.5 . .
C2 C5 H5B 109.5 . .
C2 C5 H5C 109.5 . .
H5A C5 H5B 109.5 . .
H5A C5 H5C 109.5 . .
H5B C5 H5C 109.5 . .
C3 C6 H6A 109.5 . .
C3 C6 H6B 109.5 . .
C3 C6 H6C 109.5 . .
H6A C6 H6B 109.5 . .
H6A C6 H6C 109.5 . .
H6B C6 H6C 109.5 . .
N2 C7 H7A 109.5 . .
N2 C7 H7B 109.5 . .
N2 C7 H7C 109.5 . .
H7A C7 H7B 109.5 . .
H7A C7 H7C 109.5 . .
H7B C7 H7C 109.5 . .

loop_
_geom_bond_atom_site_label_1
_geom_bond_atom_site_label_2
_geom_bond_distance
_geom_bond_site_symmetry_2
Ru1 H1 1.599(7) .
Ru1 Cl1 2.751(3) .
Ru1 C1 2.089(3) 4_565
Ru1 C1 2.089(3) 3_665
Ru1 C1 2.089(3) .
Ru1 C1 2.089(3) 2_655
N1 C1 1.379(4) .
N1 C2 1.400(4) .
N1 C4 1.449(5) .
N2 C1 1.369(5) .
N2 C3 1.393(5) .
N2 C7 1.450(5) .
C2 C3 1.350(5) .
C2 C5 1.492(4) .
C3 C6 1.488(5) .
C4 H4A 0.9600 .
C4 H4B 0.9600 .
C4 H4C 0.9600 .
C5 H5A 0.9600 .
C5 H5B 0.9600 .
C5 H5C 0.9600 .
C6 H6A 0.9600 .
C6 H6B 0.9600 .
C6 H6C 0.9600 .
C7 H7A 0.9600 .
C7 H7B 0.9600 .
C7 H7C 0.9600 .

loop_
_geom_torsion_atom_site_label_1
_geom_torsion_atom_site_label_2
_geom_torsion_atom_site_label_3
_geom_torsion_atom_site_label_4
_geom_torsion
N1 C2 C3 N2 0.2(4)
N1 C2 C3 C6 -176.8(4)
C1 N1 C2 C3 0.9(4)
C1 N1 C2 C5 -177.8(3)
C1 N2 C3 C2 -1.3(5)
C1 N2 C3 C6 176.0(4)
C2 N1 C1 Ru1 169.3(2)
C2 N1 C1 N2 -1.7(3)
C3 N2 C1 Ru1 -168.9(3)
C3 N2 C1 N1 1.8(4)
C4 N1 C1 Ru1 -8.4(5)
C4 N1 C1 N2 -179.3(4)
C4 N1 C2 C3 178.7(4)
C4 N1 C2 C5 0.0(5)
C5 C2 C3 N2 178.8(4)
C5 C2 C3 C6 1.8(7)
C7 N2 C1 Ru1 7.6(6)
C7 N2 C1 N1 178.3(3)
C7 N2 C3 C2 -177.9(3)
C7 N2 C3 C6 -0.6(6)
